data_7153171
loop_
_publ_author_name
'Sun, Yongxian'
'Yang, Gaosheng'
'Chai, Zhuo'
'Mu, Xiaolong'
'Chai, Jun'

_publ_section_title
;
 AlCl3-promoted [3 + 2] annulation of cis-2,3-disubstituted cyclopropane
 1,1-diesters with isothiocyanates: stereoselective synthesis of densely
 substituted 2-iminodihydrothiophenes.
;
_journal_issue 45
_journal_name_full 'Organic &amp; biomolecular chemistry'
_journal_page_first 7859
_journal_page_last 7868
_journal_paper_doi 10.1039/c3ob41678j
_journal_volume 11
_journal_year 2013
_chemical_formula_sum 'C29 H25 Br Cl N O5 S'
_chemical_formula_weight 614.92
_chemical_name_systematic
; 
 (trans, Z)-Diethyl 4-benzoyl-2-((4-bromophenyl)imino)-5-
(4-chlorophenyl)dihydrothiophene-3,3 (2H)-dicarboxylate 
;
_space_group_IT_number 2
_symmetry_cell_setting triclinic
_symmetry_space_group_name_Hall '-P 1'
_symmetry_space_group_name_H-M 'P -1'
_atom_sites_solution_hydrogens geom
_atom_sites_solution_primary direct
_atom_sites_solution_secondary difmap
_audit_creation_method SHELXL-97
_cell_angle_alpha 90.1760(10)
_cell_angle_beta 108.7200(10)
_cell_angle_gamma 109.6140(10)
_cell_formula_units_Z 2
_cell_length_a 9.7403(9)
_cell_length_b 12.5649(12)
_cell_length_c 13.0243(12)
_cell_measurement_temperature 293(2)
_cell_volume 1411.1(2)
_computing_structure_refinement 'SHELXL-97 (Sheldrick, 1997)'
_computing_structure_solution 'SHELXS-97 (Sheldrick, 1990)'
_diffrn_ambient_temperature 293(2)
_diffrn_measured_fraction_theta_full 0.978
_diffrn_measured_fraction_theta_max 0.978
_diffrn_radiation_monochromator graphite
_diffrn_radiation_source 'fine-focus sealed tube'
_diffrn_radiation_type MoK\a
_diffrn_radiation_wavelength 0.71073
_diffrn_reflns_av_R_equivalents 0.0215
_diffrn_reflns_av_sigmaI/netI 0.0343
_diffrn_reflns_limit_h_max 12
_diffrn_reflns_limit_h_min -12
_diffrn_reflns_limit_k_max 15
_diffrn_reflns_limit_k_min -16
_diffrn_reflns_limit_l_max 16
_diffrn_reflns_limit_l_min -16
_diffrn_reflns_number 12325
_diffrn_reflns_theta_full 27.59
_diffrn_reflns_theta_max 27.59
_diffrn_reflns_theta_min 1.66
_exptl_absorpt_coefficient_mu 1.664
_exptl_crystal_density_diffrn 1.447
_exptl_crystal_density_method 'not measured'
_exptl_crystal_F_000 628
_exptl_crystal_size_max 0.28
_exptl_crystal_size_mid 0.22
_exptl_crystal_size_min 0.18
_refine_diff_density_max 1.398
_refine_diff_density_min -0.741
_refine_diff_density_rms 0.100
_refine_ls_extinction_method none
_refine_ls_goodness_of_fit_ref 0.984
_refine_ls_hydrogen_treatment mixed
_refine_ls_matrix_type full
_refine_ls_number_parameters 345
_refine_ls_number_reflns 6387
_refine_ls_number_restraints 73
_refine_ls_restrained_S_all 0.993
_refine_ls_R_factor_all 0.1012
_refine_ls_R_factor_gt 0.0719
_refine_ls_shift/su_max 0.000
_refine_ls_shift/su_mean 0.000
_refine_ls_structure_factor_coef Fsqd
_refine_ls_weighting_details 'calc w=1/[\s^2^(Fo^2^)+(0.1949P)^2^+0.5637P] where P=(Fo^2^+2Fc^2^)/3'
_refine_ls_weighting_scheme calc
_refine_ls_wR_factor_gt 0.2435
_refine_ls_wR_factor_ref 0.2769
_reflns_number_gt 4235
_reflns_number_total 6387
_reflns_threshold_expression >2sigma(I)
_cod_data_source_file c3ob41678j.txt
_cod_data_source_block 121101b_0m
_cod_original_sg_symbol_H-M P-1
_cod_database_code 7153171

loop_
_symmetry_equiv_pos_as_xyz
'x, y, z'
'-x, -y, -z'

loop_
_atom_site_label
_atom_site_type_symbol
_atom_site_fract_x
_atom_site_fract_y
_atom_site_fract_z
_atom_site_U_iso_or_equiv
_atom_site_adp_type
_atom_site_occupancy
_atom_site_symmetry_multiplicity
_atom_site_calc_flag
_atom_site_refinement_flags
Br1 Br 0.11601(7) 0.64830(6) 0.23083(5) 0.0959(3) Uani 1 1 d .
S1 S 0.65864(12) 0.68052(9) 0.72359(8) 0.0526(3) Uani 1 1 d .
Cl1 Cl 0.6270(2) 0.56941(16) 1.23733(12) 0.0935(5) Uani 1 1 d .
N1 N 0.7532(4) 0.8184(3) 0.5810(3) 0.0536(8) Uani 1 1 d .
C1 C 0.7882(4) 0.7770(3) 0.6701(3) 0.0455(8) Uani 1 1 d .
O2 O 1.0695(5) 1.0045(3) 0.8293(3) 0.0759(10) Uani 1 1 d .
C4 C 0.8128(5) 0.6653(3) 0.8405(3) 0.0467(8) Uani 1 1 d .
H4 H 0.8399 0.6016 0.8208 0.056 Uiso 1 1 calc R
C3 C 0.9524(4) 0.7763(3) 0.8596(3) 0.0434(8) Uani 1 1 d .
H3 H 0.9362 0.8361 0.8973 0.052 Uiso 1 1 calc R
C5 C 0.7623(5) 0.6419(3) 0.9390(3) 0.0463(8) Uani 1 1 d .
C27 C 0.3126(6) 0.7019(5) 0.3417(4) 0.0680(12) Uani 1 1 d .
C2 C 0.9571(4) 0.8099(3) 0.7456(3) 0.0469(8) Uani 1 1 d .
O3 O 1.0752(4) 0.9655(3) 0.6631(3) 0.0747(10) Uani 1 1 d .
C18 C 1.0410(4) 0.9391(3) 0.7525(4) 0.0521(9) Uani 1 1 d .
C24 C 0.6005(5) 0.7770(4) 0.5053(3) 0.0521(9) Uani 1 1 d .
C11 C 1.0980(5) 0.7584(4) 0.9321(4) 0.0555(10) Uani 1 1 d .
C7 C 0.7269(5) 0.5217(4) 1.0784(4) 0.0587(10) Uani 1 1 d .
H7 H 0.7318 0.4565 1.1105 0.070 Uiso 1 1 calc R
C8 C 0.6791(5) 0.5955(4) 1.1211(4) 0.0593(10) Uani 1 1 d .
C6 C 0.7679(5) 0.5443(3) 0.9873(3) 0.0523(9) Uani 1 1 d .
H6 H 0.7999 0.4936 0.9574 0.063 Uiso 1 1 calc R
O5 O 1.1787(5) 0.7788(4) 0.7323(4) 0.0929(12) Uani 1 1 d U
O1 O 1.1154(5) 0.6687(3) 0.9174(3) 0.0855(12) Uani 1 1 d .
C12 C 1.2187(5) 0.8503(4) 1.0195(4) 0.0596(11) Uani 1 1 d .
C10 C 0.7120(6) 0.7144(4) 0.9823(4) 0.0642(12) Uani 1 1 d .
H10 H 0.7058 0.7791 0.9496 0.077 Uiso 1 1 calc R
O4 O 0.9471(5) 0.6506(4) 0.6392(3) 0.0852(11) Uani 1 1 d U
C25 C 0.5307(6) 0.6628(4) 0.4606(4) 0.0605(11) Uani 1 1 d .
H25 H 0.5815 0.6121 0.4852 0.073 Uiso 1 1 calc R
C17 C 1.1823(6) 0.9237(4) 1.0757(4) 0.0698(13) Uani 1 1 d .
H17 H 1.0800 0.9193 1.0578 0.084 Uiso 1 1 calc R
C9 C 0.6696(7) 0.6927(5) 1.0749(5) 0.0692(12) Uani 1 1 d .
H9 H 0.6358 0.7423 1.1047 0.083 Uiso 1 1 calc R
C26 C 0.3866(6) 0.6251(4) 0.3798(4) 0.0670(12) Uani 1 1 d .
H26 H 0.3391 0.5487 0.3510 0.080 Uiso 1 1 calc R
C28 C 0.3839(7) 0.8140(5) 0.3838(5) 0.0855(17) Uani 1 1 d .
H28 H 0.3352 0.8657 0.3578 0.103 Uiso 1 1 calc R
C21 C 1.0309(7) 0.7404(5) 0.6995(5) 0.0750(13) Uani 1 1 d U
C29 C 0.5270(7) 0.8508(4) 0.4641(5) 0.0773(15) Uani 1 1 d .
H29 H 0.5750 0.9277 0.4911 0.093 Uiso 1 1 calc R
C15 C 1.4514(10) 1.0133(7) 1.1833(8) 0.122(3) Uani 1 1 d .
H15 H 1.5290 1.0679 1.2390 0.147 Uiso 1 1 calc R
C19 C 1.1386(8) 1.0863(5) 0.6539(6) 0.0910(18) Uani 1 1 d .
H19A H 1.2135 1.1259 0.7241 0.109 Uiso 1 1 calc R
H19B H 1.1925 1.0965 0.6016 0.109 Uiso 1 1 calc R
C16 C 1.2992(9) 1.0046(5) 1.1595(6) 0.099(2) Uani 1 1 d .
H16 H 1.2747 1.0527 1.1992 0.118 Uiso 1 1 calc R
C13 C 1.3722(7) 0.8590(7) 1.0456(6) 0.098(2) Uani 1 1 d .
H13 H 1.3990 0.8093 1.0096 0.118 Uiso 1 1 calc R
C14 C 1.4883(9) 0.9471(11) 1.1298(8) 0.136(4) Uani 1 1 d .
H14 H 1.5922 0.9566 1.1461 0.163 Uiso 1 1 calc R
C22 C 1.2395(12) 0.6930(9) 0.7007(9) 0.133(3) Uani 1 1 d U
H22A H 1.3372 0.6982 0.7554 0.160 Uiso 1 1 calc R
H22B H 1.1656 0.6162 0.6912 0.160 Uiso 1 1 calc R
C20 C 1.0195(11) 1.1350(6) 0.6196(7) 0.112(2) Uani 1 1 d .
H20A H 0.9404 1.0916 0.5536 0.168 Uiso 1 1 calc R
H20B H 1.0637 1.2122 0.6067 0.168 Uiso 1 1 calc R
H20C H 0.9750 1.1339 0.6757 0.168 Uiso 1 1 calc R
C23 C 1.2608(16) 0.7257(12) 0.5944(10) 0.178(5) Uani 1 1 d U
H23A H 1.1661 0.6873 0.5351 0.268 Uiso 1 1 calc R
H23B H 1.3425 0.7042 0.5856 0.268 Uiso 1 1 calc R
H23C H 1.2875 0.8066 0.5945 0.268 Uiso 1 1 calc R

loop_
_atom_site_aniso_label
_atom_site_aniso_U_11
_atom_site_aniso_U_22
_atom_site_aniso_U_33
_atom_site_aniso_U_23
_atom_site_aniso_U_13
_atom_site_aniso_U_12
Br1 0.0721(4) 0.1017(5) 0.0783(5) -0.0009(3) -0.0130(3) 0.0239(3)
S1 0.0445(5) 0.0538(5) 0.0461(5) 0.0080(4) 0.0097(4) 0.0063(4)
Cl1 0.0928(11) 0.1135(12) 0.0661(8) 0.0105(8) 0.0442(8) 0.0105(9)
N1 0.0516(19) 0.0544(18) 0.0501(19) 0.0126(15) 0.0165(16) 0.0140(15)
C1 0.0442(19) 0.0409(17) 0.046(2) 0.0005(15) 0.0138(16) 0.0093(15)
O2 0.102(3) 0.0474(16) 0.061(2) -0.0007(15) 0.0230(19) 0.0092(17)
C4 0.049(2) 0.0423(18) 0.0442(19) 0.0018(15) 0.0103(16) 0.0155(16)
C3 0.0429(19) 0.0408(17) 0.0426(19) -0.0005(14) 0.0094(15) 0.0151(14)
C5 0.046(2) 0.0452(18) 0.0406(19) 0.0014(15) 0.0077(16) 0.0137(15)
C27 0.056(3) 0.074(3) 0.055(3) 0.006(2) 0.002(2) 0.016(2)
C2 0.0416(19) 0.0496(19) 0.049(2) 0.0029(16) 0.0142(17) 0.0168(16)
O3 0.071(2) 0.072(2) 0.076(2) 0.0143(17) 0.0398(19) 0.0047(17)
C18 0.0369(19) 0.054(2) 0.055(2) 0.0083(19) 0.0090(17) 0.0097(16)
C24 0.052(2) 0.056(2) 0.0418(19) 0.0095(17) 0.0127(17) 0.0142(18)
C11 0.051(2) 0.058(2) 0.061(2) 0.0061(19) 0.0137(19) 0.0289(19)
C7 0.062(3) 0.057(2) 0.050(2) 0.0119(19) 0.014(2) 0.016(2)
C8 0.050(2) 0.072(3) 0.045(2) 0.005(2) 0.0145(19) 0.010(2)
C6 0.057(2) 0.0461(19) 0.052(2) 0.0070(17) 0.0144(19) 0.0208(18)
O5 0.069(2) 0.117(3) 0.104(3) -0.005(2) 0.030(2) 0.047(2)
O1 0.088(3) 0.075(2) 0.092(3) -0.0062(19) 0.004(2) 0.053(2)
C12 0.048(2) 0.062(2) 0.059(3) 0.014(2) 0.0044(19) 0.0206(19)
C10 0.081(3) 0.055(2) 0.069(3) 0.016(2) 0.030(3) 0.034(2)
O4 0.093(3) 0.086(2) 0.085(3) -0.017(2) 0.032(2) 0.041(2)
C25 0.067(3) 0.061(2) 0.051(2) -0.0007(19) 0.012(2) 0.027(2)
C17 0.069(3) 0.061(3) 0.065(3) 0.002(2) 0.000(2) 0.028(2)
C9 0.074(3) 0.070(3) 0.073(3) 0.003(2) 0.036(3) 0.027(2)
C26 0.068(3) 0.066(3) 0.055(3) -0.008(2) 0.008(2) 0.022(2)
C28 0.074(4) 0.068(3) 0.094(4) 0.011(3) -0.001(3) 0.027(3)
C21 0.085(3) 0.094(3) 0.065(3) 0.013(2) 0.031(2) 0.051(3)
C29 0.069(3) 0.050(2) 0.091(4) 0.008(2) 0.006(3) 0.015(2)
C15 0.090(5) 0.092(5) 0.108(6) 0.012(4) -0.030(5) -0.002(4)
C19 0.083(4) 0.079(4) 0.097(4) 0.029(3) 0.040(4) 0.003(3)
C16 0.106(5) 0.067(3) 0.081(4) -0.008(3) -0.020(4) 0.029(3)
C13 0.057(3) 0.124(5) 0.097(5) 0.001(4) -0.003(3) 0.041(4)
C14 0.060(4) 0.181(10) 0.124(7) 0.019(7) -0.012(4) 0.031(5)
C22 0.122(5) 0.158(6) 0.144(6) 0.009(5) 0.054(5) 0.072(5)
C20 0.127(7) 0.087(4) 0.109(6) 0.022(4) 0.030(5) 0.030(4)
C23 0.187(8) 0.221(9) 0.157(7) 0.010(6) 0.090(7) 0.079(7)

loop_
_atom_type_symbol
_atom_type_description
_atom_type_scat_dispersion_real
_atom_type_scat_dispersion_imag
_atom_type_scat_source
C C 0.0033 0.0016 'International Tables Vol C Tables 4.2.6.8 and 6.1.1.4'
H H 0.0000 0.0000 'International Tables Vol C Tables 4.2.6.8 and 6.1.1.4'
N N 0.0061 0.0033 'International Tables Vol C Tables 4.2.6.8 and 6.1.1.4'
O O 0.0106 0.0060 'International Tables Vol C Tables 4.2.6.8 and 6.1.1.4'
S S 0.1246 0.1234 'International Tables Vol C Tables 4.2.6.8 and 6.1.1.4'
Cl Cl 0.1484 0.1585 'International Tables Vol C Tables 4.2.6.8 and 6.1.1.4'
Br Br -0.2901 2.4595 'International Tables Vol C Tables 4.2.6.8 and 6.1.1.4'

loop_
_geom_angle_atom_site_label_1
_geom_angle_atom_site_label_2
_geom_angle_atom_site_label_3
_geom_angle
C1 S1 C4 93.83(19)
C1 N1 C24 121.0(3)
N1 C1 C2 121.3(3)
N1 C1 S1 126.6(3)
C2 C1 S1 112.1(3)
C5 C4 C3 113.4(3)
C5 C4 S1 111.5(3)
C3 C4 S1 105.4(2)
C5 C4 H4 108.8
C3 C4 H4 108.8
S1 C4 H4 108.8
C11 C3 C4 109.0(3)
C11 C3 C2 114.2(3)
C4 C3 C2 107.5(3)
C11 C3 H3 108.7
C4 C3 H3 108.7
C2 C3 H3 108.7
C10 C5 C6 118.9(4)
C10 C5 C4 121.8(4)
C6 C5 C4 119.3(3)
C28 C27 C26 119.7(5)
C28 C27 Br1 121.4(4)
C26 C27 Br1 118.9(4)
C21 C2 C1 107.6(4)
C21 C2 C18 112.4(4)
C1 C2 C18 109.4(3)
C21 C2 C3 110.1(3)
C1 C2 C3 106.6(3)
C18 C2 C3 110.6(3)
C18 O3 C19 116.5(4)
O2 C18 O3 125.8(4)
O2 C18 C2 123.1(4)
O3 C18 C2 111.1(4)
C29 C24 C25 118.7(4)
C29 C24 N1 120.2(4)
C25 C24 N1 120.5(4)
O1 C11 C12 120.6(4)
O1 C11 C3 119.1(4)
C12 C11 C3 120.3(3)
C8 C7 C6 119.3(4)
C8 C7 H7 120.3
C6 C7 H7 120.3
C7 C8 C9 121.8(4)
C7 C8 Cl1 120.4(4)
C9 C8 Cl1 117.8(4)
C7 C6 C5 121.0(4)
C7 C6 H6 119.5
C5 C6 H6 119.5
C21 O5 C22 111.1(6)
C17 C12 C13 119.6(5)
C17 C12 C11 122.5(4)
C13 C12 C11 117.9(5)
C5 C10 C9 120.9(4)
C5 C10 H10 119.6
C9 C10 H10 119.6
C26 C25 C24 120.1(4)
C26 C25 H25 120.0
C24 C25 H25 120.0
C12 C17 C16 119.8(6)
C12 C17 H17 120.1
C16 C17 H17 120.1
C8 C9 C10 118.2(4)
C8 C9 H9 120.9
C10 C9 H9 120.9
C25 C26 C27 119.7(5)
C25 C26 H26 120.1
C27 C26 H26 120.1
C27 C28 C29 120.2(5)
C27 C28 H28 119.9
C29 C28 H28 119.9
O4 C21 O5 124.9(5)
O4 C21 C2 119.3(5)
O5 C21 C2 115.6(5)
C24 C29 C28 121.4(5)
C24 C29 H29 119.3
C28 C29 H29 119.3
C14 C15 C16 121.2(8)
C14 C15 H15 119.4
C16 C15 H15 119.4
C20 C19 O3 111.8(6)
C20 C19 H19A 109.3
O3 C19 H19A 109.3
C20 C19 H19B 109.3
O3 C19 H19B 109.3
H19A C19 H19B 107.9
C15 C16 C17 119.9(7)
C15 C16 H16 120.1
C17 C16 H16 120.1
C12 C13 C14 118.0(7)
C12 C13 H13 121.0
C14 C13 H13 121.0
C15 C14 C13 121.4(8)
C15 C14 H14 119.3
C13 C14 H14 119.3
C23 C22 O5 103.6(8)
C23 C22 H22A 111.1
O5 C22 H22A 111.0
C23 C22 H22B 111.0
O5 C22 H22B 111.0
H22A C22 H22B 109.0
C19 C20 H20A 109.5
C19 C20 H20B 109.5
H20A C20 H20B 109.5
C19 C20 H20C 109.5
H20A C20 H20C 109.5
H20B C20 H20C 109.5
C22 C23 H23A 109.5
C22 C23 H23B 109.5
H23A C23 H23B 109.5
C22 C23 H23C 109.5
H23A C23 H23C 109.5
H23B C23 H23C 109.5

loop_
_geom_bond_atom_site_label_1
_geom_bond_atom_site_label_2
_geom_bond_distance
Br1 C27 1.887(5)
S1 C1 1.758(4)
S1 C4 1.827(4)
Cl1 C8 1.743(4)
N1 C1 1.266(5)
N1 C24 1.411(6)
C1 C2 1.532(5)
O2 C18 1.190(6)
C4 C5 1.511(5)
C4 C3 1.537(5)
C4 H4 0.9800
C3 C11 1.520(5)
C3 C2 1.555(5)
C3 H3 0.9800
C5 C10 1.365(6)
C5 C6 1.390(5)
C27 C28 1.365(8)
C27 C26 1.391(7)
C2 C21 1.529(6)
C2 C18 1.540(6)
O3 C18 1.325(5)
O3 C19 1.455(7)
C24 C29 1.365(7)
C24 C25 1.395(6)
C11 O1 1.218(5)
C11 C12 1.494(7)
C7 C8 1.356(7)
C7 C6 1.369(6)
C7 H7 0.9300
C8 C9 1.381(7)
C6 H6 0.9300
O5 C21 1.275(7)
O5 C22 1.504(9)
C12 C17 1.376(7)
C12 C13 1.388(7)
C10 C9 1.395(7)
C10 H10 0.9300
O4 C21 1.233(7)
C25 C26 1.380(7)
C25 H25 0.9300
C17 C16 1.392(8)
C17 H17 0.9300
C9 H9 0.9300
C26 H26 0.9300
C28 C29 1.371(8)
C28 H28 0.9300
C29 H29 0.9300
C15 C14 1.290(14)
C15 C16 1.379(12)
C15 H15 0.9300
C19 C20 1.438(11)
C19 H19A 0.9700
C19 H19B 0.9700
C16 H16 0.9300
C13 C14 1.436(13)
C13 H13 0.9300
C14 H14 0.9300
C22 C23 1.504(14)
C22 H22A 0.9700
C22 H22B 0.9700
C20 H20A 0.9600
C20 H20B 0.9600
C20 H20C 0.9600
C23 H23A 0.9600
C23 H23B 0.9600
C23 H23C 0.9600
